data_4023921
loop_
_publ_author_name
'Jeanne Alladoum'
'Sylvain Roland'
'Emmanuel Vrancken'
'Pierre Mangeney'
'Catherine Kadouri-Puchot'

_publ_contact_author_address
; 
'Laboratoire de Chimie Organique,Equipe de Synthese Organometallique selective
(UMR 7611), Universite Pierre et Marie Curie, 4 place Jussieu,75252 
Paris cedex 05, France'
;
_publ_contact_author_email mangeney@ccr.jussieu.fr
_publ_contact_author_fax '+33 1 44 27 75 67'
_publ_contact_author_name 'P. Mangeney'
_publ_contact_author_phone '+33 1 44 27 55 08'
_publ_section_title
;
 Short Enantioselective Syntheses of trans-5-Alkylprolines
 from New Functionalized Amino Alcohols
;
_journal_name_full 'Journal of Organic Chemistry'
_journal_page_first 9771
_journal_page_last 9774
_journal_paper_doi 10.1021/jo8014243
_journal_volume 73
_journal_year 2008
_chemical_absolute_configuration unk
_chemical_formula_moiety 'C16 H21 N1 O2'
_chemical_formula_sum 'C16 H21 N O2'
_chemical_formula_weight 259.35
_space_group_IT_number 4
_symmetry_cell_setting monoclinic
_symmetry_space_group_name_Hall 'P 2yb'
_symmetry_space_group_name_H-M 'P 1 21 1'
_atom_sites_solution_hydrogens geom
_atom_sites_solution_primary direct
_audit_creation_date 07-09-14
_audit_creation_method CRYSTALS_ver_12.84
_cell_angle_alpha 90
_cell_angle_beta 98.016(8)
_cell_angle_gamma 90
_cell_formula_units_Z 2
_cell_length_a 11.0384(10)
_cell_length_b 5.4963(4)
_cell_length_c 11.9439(13)
_cell_measurement_reflns_used 109
_cell_measurement_temperature 200
_cell_measurement_theta_max 22
_cell_measurement_theta_min 4
_cell_volume 717.56(12)
_computing_cell_refinement 'Dirax/lsq (Duisenberg & Schreurs, 1989-2000)'
_computing_data_collection 'COLLECT (Nonius, 1997-2001).'
_computing_data_reduction 'EvalCCD (Duisenberg & Schreurs 1990-2000)'
_computing_molecular_graphics 'CAMERON (Watkin et al., 1996)'
_computing_publication_material 'CRYSTALS (Betteridge et al., 2003)'
_computing_structure_refinement 'CRYSTALS (Betteridge et al., 2003)'
_computing_structure_solution 'SHELXS 86 (Sheldrick, 1986)'
_diffrn_ambient_temperature 200
_diffrn_measured_fraction_theta_full 0.992
_diffrn_measured_fraction_theta_max 0.991
_diffrn_measurement_device_type 'Nonius KappaCCD'
_diffrn_measurement_method '\f & \w scans'
_diffrn_radiation_monochromator graphite
_diffrn_radiation_type 'Mo K\a'
_diffrn_radiation_wavelength 0.71073
_diffrn_reflns_av_R_equivalents 0.033
_diffrn_reflns_limit_h_max 15
_diffrn_reflns_limit_h_min -15
_diffrn_reflns_limit_k_max 7
_diffrn_reflns_limit_k_min -7
_diffrn_reflns_limit_l_max 14
_diffrn_reflns_limit_l_min -16
_diffrn_reflns_number 7874
_diffrn_reflns_theta_full 29.399
_diffrn_reflns_theta_max 29.999
_diffrn_reflns_theta_min 3.445
_diffrn_standards_number 0
_exptl_absorpt_coefficient_mu 0.079
_exptl_absorpt_correction_T_max 0.99
_exptl_absorpt_correction_T_min 0.99
_exptl_absorpt_correction_type multi-scan
_exptl_absorpt_process_details 'SADABS (Siemens, 1996)'
_exptl_crystal_colour colorless
_exptl_crystal_density_diffrn 1.200
_exptl_crystal_description parallelepiped
_exptl_crystal_F_000 280
_exptl_crystal_size_max 0.12
_exptl_crystal_size_mid 0.11
_exptl_crystal_size_min 0.09
_refine_diff_density_max 0.20
_refine_diff_density_min -0.13
_refine_ls_extinction_method None
_refine_ls_goodness_of_fit_ref 1.0925
_refine_ls_hydrogen_treatment refU
_refine_ls_matrix_type full
_refine_ls_number_parameters 173
_refine_ls_number_reflns 1786
_refine_ls_number_restraints 0
_refine_ls_R_factor_all 0.0472
_refine_ls_R_factor_gt 0.0364
_refine_ls_shift/su_max 0.008961
_refine_ls_structure_factor_coef F
_refine_ls_weighting_details
;
 Method, part 1, Chebychev polynomial, (Watkin, 1994, Prince, 1982) 
 [weight] = 1.0/[A~0~*T~0~(x)+A~1~*T~1~(x) ... +A~n-1~]*T~n-1~(x)] 
 where A~i~ are the Chebychev coefficients listed below and x= Fcalc/Fmax 
 Method = Robust Weighting (Prince, 1982) 
 W = [weight] * [1-(deltaF/6*sigmaF)^2^]^2^ 
 A~i~ are: 
 1.26 0.385 0.922 
;
_refine_ls_weighting_scheme calc
_refine_ls_wR_factor_all 0.0503
_refine_ls_wR_factor_gt 0.0432
_refine_ls_wR_factor_ref 0.0432
_reflns_limit_h_max 15
_reflns_limit_h_min -15
_reflns_limit_k_max 7
_reflns_limit_k_min 0
_reflns_limit_l_max 16
_reflns_limit_l_min 0
_reflns_number_gt 1786
_reflns_number_total 2283
_reflns_threshold_expression I>3.0\s(I)
_oxford_structure_analysis_title '9131420 Compound X'
_cod_data_source_file jo8014243_si_001.cif
_cod_data_source_block CRYSTALS_cif
_cod_depositor_comments
;
The following automatic conversions were performed:
'_symmetry_cell_setting' value 'Monoclinic' changed to 'monoclinic'
according to '/home/saulius/struct/CIF-dictionaries/cif_core.dic'
dictionary named 'cif_core.dic' version 2.4.1 from
2010-06-29.

'_refine_ls_hydrogen_treatment' value 'refu' changed to
'refU' according to '/home/saulius/struct/CIF-dictionaries/cif_core.dic'
dictionary named 'cif_core.dic' version 2.4.1 from 2010-06-29.

Automatic conversion script
Id: cif_fix_enum 1527 2010-12-29 10:47:43Z saulius 
;
_cod_original_sg_symbol_H-M 'P 1 21 1 '
_cod_original_formula_sum 'C16 H21 N1 O2'
_cod_database_code 4023921

loop_
_symmetry_equiv_pos_as_xyz
x,y,z
-x,y+1/2,-z

loop_
_atom_site_label
_atom_site_type_symbol
_atom_site_fract_x
_atom_site_fract_y
_atom_site_fract_z
_atom_site_U_iso_or_equiv
_atom_site_occupancy
_atom_site_adp_type
_atom_site_refinement_flags_posn
_atom_site_refinement_flags_adp
_atom_site_refinement_flags_occupancy
_atom_site_disorder_assembly
_atom_site_disorder_group
_atom_site_attached_hydrogens
C1 C 0.51058(15) 0.9070(4) 0.36586(15) 0.0375 1.0000 Uani . . . . . .
C3 C 0.31617(14) 0.9597(3) 0.42773(13) 0.0307 1.0000 Uani . . . . . .
C4 C 0.24970(13) 0.8976(3) 0.30960(11) 0.0238 1.0000 Uani . . . . . .
C6 C 0.33497(13) 0.7709(3) 0.13519(11) 0.0251 1.0000 Uani . . . . . .
C7 C 0.43245(16) 0.5856(4) 0.11081(15) 0.0395 1.0000 Uani . . . . . .
C8 C 0.51944(17) 0.5658(5) 0.22209(17) 0.0488 1.0000 Uani . . . . . .
C9 C 0.44927(14) 0.6751(4) 0.31363(13) 0.0326 1.0000 Uani . . . . . .
C10 C 0.21177(14) 0.7596(3) 0.05621(12) 0.0290 1.0000 Uani . . . . . .
C11 C 0.14650(19) 0.5130(4) 0.05733(16) 0.0448 1.0000 Uani . . . . . .
C12 C 0.23056(18) 0.8346(4) -0.06447(14) 0.0433 1.0000 Uani . . . . . .
C13 C 0.12124(13) 0.8035(3) 0.32043(12) 0.0245 1.0000 Uani . . . . . .
C14 C 0.10609(16) 0.5848(3) 0.37793(15) 0.0339 1.0000 Uani . . . . . .
C15 C -0.01128(18) 0.5019(4) 0.39057(16) 0.0393 1.0000 Uani . . . . . .
C16 C -0.11354(16) 0.6357(4) 0.34561(14) 0.0408 1.0000 Uani . . . . . .
C17 C -0.09986(15) 0.8533(5) 0.28951(15) 0.0411 1.0000 Uani . . . . . .
C18 C 0.01772(14) 0.9369(4) 0.27683(13) 0.0314 1.0000 Uani . . . . . .
O1 O 0.61575(12) 0.9664(4) 0.36385(16) 0.0608 1.0000 Uani . . . . . .
O2 O 0.43797(10) 1.0548(3) 0.41893(10) 0.0374 1.0000 Uani . . . . . .
N1 N 0.32293(10) 0.7180(3) 0.25499(9) 0.0237 1.0000 Uani . . . . . .
H31 H 0.2682 1.0858 0.4634 0.0498(15) 1.0000 Uiso . . . . . .
H32 H 0.3238 0.8103 0.4754 0.0498(15) 1.0000 Uiso . . . . . .
H41 H 0.2419 1.0501 0.2629 0.0498(15) 1.0000 Uiso . . . . . .
H61 H 0.3696 0.9390 0.1309 0.0498(15) 1.0000 Uiso . . . . . .
H71 H 0.4771 0.6459 0.0488 0.0498(15) 1.0000 Uiso . . . . . .
H72 H 0.3942 0.4251 0.0892 0.0498(15) 1.0000 Uiso . . . . . .
H81 H 0.5961 0.6607 0.2175 0.0498(15) 1.0000 Uiso . . . . . .
H82 H 0.5405 0.3924 0.2395 0.0498(15) 1.0000 Uiso . . . . . .
H91 H 0.4461 0.5525 0.3747 0.0498(15) 1.0000 Uiso . . . . . .
H101 H 0.1568 0.8847 0.0839 0.0498(15) 1.0000 Uiso . . . . . .
H111 H 0.0679 0.5193 0.0045 0.0498(15) 1.0000 Uiso . . . . . .
H112 H 0.1293 0.4776 0.1356 0.0498(15) 1.0000 Uiso . . . . . .
H113 H 0.2001 0.3832 0.0325 0.0498(15) 1.0000 Uiso . . . . . .
H121 H 0.1506 0.8277 -0.1153 0.0498(15) 1.0000 Uiso . . . . . .
H122 H 0.2633 1.0051 -0.0635 0.0498(15) 1.0000 Uiso . . . . . .
H123 H 0.2901 0.7218 -0.0931 0.0498(15) 1.0000 Uiso . . . . . .
H141 H 0.1795 0.4885 0.4100 0.0498(15) 1.0000 Uiso . . . . . .
H151 H -0.0215 0.3474 0.4319 0.0498(15) 1.0000 Uiso . . . . . .
H161 H -0.1973 0.5758 0.3537 0.0498(15) 1.0000 Uiso . . . . . .
H171 H -0.1735 0.9509 0.2582 0.0498(15) 1.0000 Uiso . . . . . .
H181 H 0.0273 1.0941 0.2362 0.0498(15) 1.0000 Uiso . . . . . .

loop_
_atom_site_aniso_label
_atom_site_aniso_U_11
_atom_site_aniso_U_22
_atom_site_aniso_U_33
_atom_site_aniso_U_23
_atom_site_aniso_U_13
_atom_site_aniso_U_12
C1 0.0284(7) 0.0495(11) 0.0325(7) -0.0022(8) -0.0032(6) 0.0021(8)
C3 0.0312(7) 0.0370(9) 0.0237(6) -0.0055(6) 0.0033(5) 0.0025(7)
C4 0.0245(6) 0.0263(7) 0.0205(6) -0.0004(5) 0.0029(4) 0.0034(6)
C6 0.0258(6) 0.0291(8) 0.0208(6) -0.0002(5) 0.0044(5) -0.0013(6)
C7 0.0351(8) 0.0520(11) 0.0322(7) -0.0060(8) 0.0082(6) 0.0106(8)
C8 0.0372(8) 0.0677(14) 0.0406(9) -0.0107(10) 0.0022(7) 0.0242(10)
C9 0.0286(7) 0.0404(10) 0.0275(7) -0.0011(7) -0.0008(5) 0.0107(7)
C10 0.0299(6) 0.0355(9) 0.0209(6) -0.0016(6) 0.0009(5) -0.0019(6)
C11 0.0470(10) 0.0484(12) 0.0375(8) -0.0034(9) 0.0007(7) -0.0175(9)
C12 0.0530(10) 0.0557(12) 0.0203(6) 0.0018(8) 0.0023(6) -0.0034(10)
C13 0.0262(6) 0.0265(7) 0.0217(6) -0.0021(6) 0.0064(5) 0.0031(6)
C14 0.0373(8) 0.0286(8) 0.0371(8) 0.0033(7) 0.0101(6) 0.0048(7)
C15 0.0487(9) 0.0347(9) 0.0374(8) -0.0008(7) 0.0164(7) -0.0072(8)
C16 0.0337(8) 0.0607(13) 0.0290(7) -0.0039(8) 0.0088(6) -0.0119(8)
C17 0.0269(7) 0.0640(14) 0.0324(7) 0.0074(8) 0.0037(6) 0.0043(8)
C18 0.0292(7) 0.0385(9) 0.0262(6) 0.0047(6) 0.0031(5) 0.0045(7)
O1 0.0300(6) 0.0770(13) 0.0748(11) -0.0141(10) 0.0052(6) -0.0068(8)
O2 0.0317(5) 0.0451(7) 0.0337(6) -0.0091(6) -0.0018(4) -0.0026(6)
N1 0.0228(5) 0.0290(7) 0.0191(5) -0.0008(5) 0.0026(4) 0.0050(5)

loop_
_atom_type_symbol
_atom_type_scat_dispersion_real
_atom_type_scat_dispersion_imag
_atom_type_scat_Cromer_Mann_a1
_atom_type_scat_Cromer_Mann_b1
_atom_type_scat_Cromer_Mann_a2
_atom_type_scat_Cromer_Mann_b2
_atom_type_scat_Cromer_Mann_a3
_atom_type_scat_Cromer_Mann_b3
_atom_type_scat_Cromer_Mann_a4
_atom_type_scat_Cromer_Mann_b4
_atom_type_scat_Cromer_Mann_c
_atom_type_scat_source
C 0.0033 0.0016 2.3100 20.8439 1.0200 10.2075 1.5886 0.5687 0.8650 51.6512 0.2156 'International Tables Vol C 4.2.6.8 and 6.1.1.4'
H 0.0000 0.0000 0.4930 10.5109 0.3229 26.1257 0.1402 3.1424 0.0408 57.7998 0.0030 'International Tables Vol C 4.2.6.8 and 6.1.1.4'
N 0.0061 0.0033 12.2126 0.0057 3.1322 9.8933 2.0125 28.9975 1.1663 0.5826 -11.5290 'International Tables Vol C 4.2.6.8 and 6.1.1.4'
O 0.0106 0.0060 3.0485 13.2771 2.2868 5.7011 1.5463 0.3239 0.8670 32.9089 0.2508 'International Tables Vol C 4.2.6.8 and 6.1.1.4'

loop_
_geom_angle_atom_site_label_1
_geom_angle_site_symmetry_1
_geom_angle_atom_site_label_2
_geom_angle_site_symmetry_2
_geom_angle_atom_site_label_3
_geom_angle_site_symmetry_3
_geom_angle
_geom_angle_publ_flag
C9 . C1 . O1 . 125.89(19) yes
C9 . C1 . O2 . 115.53(14) yes
O1 . C1 . O2 . 118.6(2) yes
C4 . C3 . O2 . 109.90(12) yes
C4 . C3 . H31 . 109.4 no
O2 . C3 . H31 . 109.2 no
C4 . C3 . H32 . 109.5 no
O2 . C3 . H32 . 109.3 no
H31 . C3 . H32 . 109.5 no
C3 . C4 . C13 . 109.08(12) yes
C3 . C4 . N1 . 109.41(12) yes
C13 . C4 . N1 . 112.35(13) yes
C3 . C4 . H41 . 108.5 no
C13 . C4 . H41 . 108.7 no
N1 . C4 . H41 . 108.7 no
C7 . C6 . C10 . 115.93(13) yes
C7 . C6 . N1 . 102.23(12) yes
C10 . C6 . N1 . 113.04(11) yes
C7 . C6 . H61 . 108.6 no
C10 . C6 . H61 . 108.4 no
N1 . C6 . H61 . 108.4 no
C6 . C7 . C8 . 104.67(14) yes
C6 . C7 . H71 . 110.5 no
C8 . C7 . H71 . 110.6 no
C6 . C7 . H72 . 110.6 no
C8 . C7 . H72 . 110.7 no
H71 . C7 . H72 . 109.6 no
C7 . C8 . C9 . 105.71(14) yes
C7 . C8 . H81 . 110.3 no
C9 . C8 . H81 . 110.3 no
C7 . C8 . H82 . 110.5 no
C9 . C8 . H82 . 110.5 no
H81 . C8 . H82 . 109.6 no
C1 . C9 . C8 . 111.98(16) yes
C1 . C9 . N1 . 112.99(14) yes
C8 . C9 . N1 . 104.92(13) yes
C1 . C9 . H91 . 108.8 no
C8 . C9 . H91 . 109.1 no
N1 . C9 . H91 . 108.9 no
C6 . C10 . C11 . 113.84(15) yes
C6 . C10 . C12 . 109.80(13) yes
C11 . C10 . C12 . 111.63(15) yes
C6 . C10 . H101 . 107.0 no
C11 . C10 . H101 . 107.2 no
C12 . C10 . H101 . 107.0 no
C10 . C11 . H111 . 109.3 no
C10 . C11 . H112 . 109.3 no
H111 . C11 . H112 . 109.6 no
C10 . C11 . H113 . 109.2 no
H111 . C11 . H113 . 109.6 no
H112 . C11 . H113 . 109.7 no
C10 . C12 . H121 . 109.6 no
C10 . C12 . H122 . 109.5 no
H121 . C12 . H122 . 109.2 no
C10 . C12 . H123 . 109.6 no
H121 . C12 . H123 . 109.7 no
H122 . C12 . H123 . 109.3 no
C4 . C13 . C14 . 120.29(13) yes
C4 . C13 . C18 . 120.69(14) yes
C14 . C13 . C18 . 118.98(14) yes
C13 . C14 . C15 . 120.34(16) yes
C13 . C14 . H141 . 119.7 no
C15 . C14 . H141 . 120.0 no
C14 . C15 . C16 . 119.97(18) yes
C14 . C15 . H151 . 120.0 no
C16 . C15 . H151 . 120.0 no
C15 . C16 . C17 . 120.29(16) yes
C15 . C16 . H161 . 120.0 no
C17 . C16 . H161 . 119.7 no
C16 . C17 . C18 . 119.85(17) yes
C16 . C17 . H171 . 120.2 no
C18 . C17 . H171 . 119.9 no
C17 . C18 . C13 . 120.56(17) yes
C17 . C18 . H181 . 119.7 no
C13 . C18 . H181 . 119.7 no
C3 . O2 . C1 . 115.38(15) yes
C9 . N1 . C6 . 106.29(11) yes
C9 . N1 . C4 . 115.50(12) yes
C6 . N1 . C4 . 114.91(12) yes

loop_
_geom_bond_atom_site_label_1
_geom_bond_site_symmetry_1
_geom_bond_atom_site_label_2
_geom_bond_site_symmetry_2
_geom_bond_distance
_geom_bond_publ_flag
C1 . C9 . 1.534(3) yes
C1 . O1 . 1.209(2) yes
C1 . O2 . 1.359(2) yes
C3 . C4 . 1.535(2) yes
C3 . O2 . 1.460(2) yes
C3 . H31 . 1.003 no
C3 . H32 . 0.997 no
C4 . C13 . 1.532(2) yes
C4 . N1 . 1.4831(19) yes
C4 . H41 . 1.003 no
C6 . C7 . 1.539(2) yes
C6 . C10 . 1.5444(19) yes
C6 . N1 . 1.4841(18) yes
C6 . H61 . 1.004 no
C7 . C8 . 1.531(3) yes
C7 . H71 . 1.002 no
C7 . H72 . 0.996 no
C8 . C9 . 1.547(2) yes
C8 . H81 . 1.003 no
C8 . H82 . 0.996 no
C9 . N1 . 1.4895(19) yes
C9 . H91 . 0.998 no
C10 . C11 . 1.536(3) yes
C10 . C12 . 1.541(2) yes
C10 . H101 . 1.003 no
C11 . H111 . 1.000 no
C11 . H112 . 0.999 no
C11 . H113 . 0.998 no
C12 . H121 . 1.000 no
C12 . H122 . 1.004 no
C12 . H123 . 0.998 no
C13 . C14 . 1.406(2) yes
C13 . C18 . 1.396(2) yes
C14 . C15 . 1.401(3) yes
C14 . H141 . 0.998 no
C15 . C16 . 1.391(3) yes
C15 . H151 . 0.997 no
C16 . C17 . 1.390(3) yes
C16 . H161 . 0.999 no
C17 . C18 . 1.405(2) yes
C17 . H171 . 1.002 no
C18 . H181 . 1.004 no

loop_
_cod_related_entry_id
_cod_related_entry_database
_cod_related_entry_code
1 ChemSpider 30658809
